data_7705753
loop_
_publ_author_name
'Srivastava, Ravi'
'Jakoobi, Martin'
'Thieuleux, Chlo\'e'
'Quadrelli, Elsje Alessandra'
'Camp, Cl\'ement'

_publ_section_title
;
 A family of rhodium(i) NHC chelates featuring O-containing tethers for
 catalytic tandem alkene isomerization-hydrosilylation.
;
_journal_issue 3
_journal_name_full 'Dalton transactions (Cambridge, England : 2003)'
_journal_page_first 869
_journal_page_last 879
_journal_paper_doi 10.1039/d0dt03698f
_journal_volume 50
_journal_year 2021
_chemical_formula_moiety 'C24 H33 B F3 N2 O Rh'
_chemical_formula_sum 'C24 H33 B F3 N2 O Rh'
_chemical_formula_weight 536.24
_space_group_crystal_system triclinic
_space_group_IT_number 2
_space_group_name_Hall '-P 1'
_space_group_name_H-M_alt 'P -1'
_atom_sites_solution_hydrogens geom
_atom_sites_solution_primary dual
_audit_creation_date 2018-09-24
_audit_creation_method
;
Olex2 1.2
(compiled 2018.05.29 svn.r3508 for OlexSys, GUI svn.r5506)
;
_audit_update_record
;
2020-08-31 deposited with the CCDC.	2020-11-24 downloaded from the CCDC.
;
_cell_angle_alpha 65.159(7)
_cell_angle_beta 82.202(6)
_cell_angle_gamma 83.726(7)
_cell_formula_units_Z 2
_cell_length_a 7.6521(6)
_cell_length_b 12.0807(9)
_cell_length_c 14.3701(10)
_cell_measurement_reflns_used 16222
_cell_measurement_temperature 100.01(10)
_cell_measurement_theta_max 29.1690
_cell_measurement_theta_min 3.4600
_cell_volume 1192.33(17)
_computing_cell_refinement 'CrysAlisPro 1.171.39.46 (Rigaku OD, 2018)'
_computing_data_collection 'CrysAlisPro 1.171.39.46 (Rigaku OD, 2018)'
_computing_data_reduction 'CrysAlisPro 1.171.39.46 (Rigaku OD, 2018)'
_computing_molecular_graphics 'Olex2 (Dolomanov et al., 2009)'
_computing_publication_material 'Olex2 (Dolomanov et al., 2009)'
_computing_structure_refinement 'ShelXL (Sheldrick, 2015)'
_computing_structure_solution 'ShelXT (Sheldrick, 2015)'
_diffrn_ambient_environment N~2~
_diffrn_ambient_temperature 100.01(10)
_diffrn_detector 'CCD plate'
_diffrn_detector_area_resol_mean 10.4685
_diffrn_detector_type Atlas
_diffrn_measured_fraction_theta_full 0.999
_diffrn_measured_fraction_theta_max 0.911
_diffrn_measurement_details
;
List of Runs (angles in degrees, time in seconds):

  # Type    Start    End  Width  t~exp~   \w     \q     \k     \f   Frames
#--------------------------------------------------------------------------
  1  \w    -39.00  63.00   1.00   15.71    --  -10.56  57.00-150.00  102
  2  \w    -84.00  18.00   1.00   15.71    --  -10.56 -57.00  60.00  102
  3  \w     -4.00  52.00   1.00   15.71    --   11.34 -99.00  90.00   56
  4  \w    -69.00  52.00   1.00   15.71    --   11.34 -19.00 150.00  121
  5  \w    -21.00  87.00   1.00   15.71    --   11.34  77.00 -30.00  108
  6  \w    -85.00  14.00   1.00   15.71    --  -10.56 -37.00 150.00   99
  7  \w    -81.00 -11.00   1.00   15.71    --  -10.56 147.00-134.23   70
  8  \w    -39.00  63.00   1.00   15.71    --  -10.56  57.00 120.00  102
  9  \w    -81.00 -11.00   1.00   15.71    --  -10.56 147.00 132.44   70
 10  \w     -4.00  52.00   1.00   15.71    --   11.34 -99.00   0.00   56
 11  \w    -86.00 -15.00   1.00   15.71    --  -10.56 154.00 -32.31   71
;
_diffrn_measurement_device 'four-circle diffractometer'
_diffrn_measurement_device_type 'Xcalibur, Atlas, Gemini ultra'
_diffrn_measurement_method '\w scans'
_diffrn_orient_matrix_type 'CrysAlisPro convention (1999,Acta A55,543-557)'
_diffrn_orient_matrix_UB_11 -0.0697735000
_diffrn_orient_matrix_UB_12 -0.0028080000
_diffrn_orient_matrix_UB_13 -0.0266416000
_diffrn_orient_matrix_UB_21 -0.0225647000
_diffrn_orient_matrix_UB_22 -0.0566700000
_diffrn_orient_matrix_UB_23 0.0407542000
_diffrn_orient_matrix_UB_31 -0.0583700000
_diffrn_orient_matrix_UB_32 0.0313080000
_diffrn_orient_matrix_UB_33 0.0248333000
_diffrn_radiation_monochromator graphite
_diffrn_radiation_probe x-ray
_diffrn_radiation_type MoK\a
_diffrn_radiation_wavelength 0.71073
_diffrn_reflns_av_R_equivalents 0.0792
_diffrn_reflns_av_unetI/netI 0.0681
_diffrn_reflns_Laue_measured_fraction_full 0.999
_diffrn_reflns_Laue_measured_fraction_max 0.911
_diffrn_reflns_limit_h_max 10
_diffrn_reflns_limit_h_min -10
_diffrn_reflns_limit_k_max 16
_diffrn_reflns_limit_k_min -15
_diffrn_reflns_limit_l_max 19
_diffrn_reflns_limit_l_min -19
_diffrn_reflns_number 31111
_diffrn_reflns_point_group_measured_fraction_full 0.999
_diffrn_reflns_point_group_measured_fraction_max 0.911
_diffrn_reflns_theta_full 25.242
_diffrn_reflns_theta_max 29.704
_diffrn_reflns_theta_min 2.918
_diffrn_source 'fine-focus sealed X-ray tube'
_diffrn_source_type 'Enhance (Mo) X-ray Source'
_exptl_absorpt_coefficient_mu 0.758
_exptl_absorpt_correction_T_max 0.944
_exptl_absorpt_correction_T_min 0.910
_exptl_absorpt_correction_type analytical
_exptl_absorpt_process_details
;
CrysAlisPro 1.171.39.46 (Rigaku Oxford Diffraction, 2018)
Analytical numeric absorption correction using a multifaceted crystal
			model based on expressions derived by R.C. Clark & J.S. Reid.
(Clark, R. C. & Reid, J. S. (1995). Acta Cryst. A51, 887-897)
Empirical absorption correction using spherical harmonics,
 implemented in SCALE3 ABSPACK scaling algorithm.
;
_exptl_crystal_colour 'clear dark yellow'
_exptl_crystal_colour_lustre clear
_exptl_crystal_colour_modifier dark
_exptl_crystal_colour_primary yellow
_exptl_crystal_density_diffrn 1.494
_exptl_crystal_description prism
_exptl_crystal_F_000 552
_exptl_crystal_size_max 0.152
_exptl_crystal_size_mid 0.118
_exptl_crystal_size_min 0.095
_refine_diff_density_max 1.718
_refine_diff_density_min -1.833
_refine_diff_density_rms 0.201
_refine_ls_extinction_coef 0.0139(12)
_refine_ls_extinction_expression Fc^*^=kFc[1+0.001xFc^2^\l^3^/sin(2\q)]^-1/4^
_refine_ls_extinction_method 'SHELXL-2018/3 (Sheldrick 2018)'
_refine_ls_goodness_of_fit_ref 1.125
_refine_ls_hydrogen_treatment constr
_refine_ls_matrix_type full
_refine_ls_number_parameters 295
_refine_ls_number_reflns 6159
_refine_ls_number_restraints 0
_refine_ls_restrained_S_all 1.125
_refine_ls_R_factor_all 0.0900
_refine_ls_R_factor_gt 0.0631
_refine_ls_shift/su_max 0.000
_refine_ls_shift/su_mean 0.000
_refine_ls_structure_factor_coef Fsqd
_refine_ls_weighting_details 'w=1/[\s^2^(Fo^2^)+(0.0366P)^2^+8.9033P] where P=(Fo^2^+2Fc^2^)/3'
_refine_ls_weighting_scheme calc
_refine_ls_wR_factor_gt 0.1314
_refine_ls_wR_factor_ref 0.1665
_reflns_Friedel_coverage 0.000
_reflns_number_gt 4902
_reflns_number_total 6159
_reflns_threshold_expression 'I > 2\s(I)'
_cod_data_source_file d0dt03698f2.cif
_cod_data_source_block rs181
_cod_depositor_comments 'Adding full bibliography for 7705753--7705755.cif.'
_cod_database_code 7705753
_shelx_shelxl_version_number 2018/3
_chemical_oxdiff_formula 'C24 H33 B1 F3 N2 O1 Rh1'
_shelx_space_group_comment
;
The symmetry employed for this shelxl refinement is uniquely defined
by the following loop, which should always be used as a source of
symmetry information in preference to the above space-group names.
They are only intended as comments.
;
_reflns_odcompleteness_completeness 99.92
_reflns_odcompleteness_iscentric 1
_reflns_odcompleteness_theta 26.32
_olex2_refinement_description
;
1. Fixed Uiso
 At 1.2 times of:
  All C(H) groups, All C(H,H) groups
 At 1.5 times of:
  All C(H,H,H) groups
2.a Ternary CH refined with riding coordinates:
 C18(H18), C22(H22), C21(H21), C17(H17)
2.b Secondary CH2 refined with riding coordinates:
 C4(H4A,H4B), C23(H23A,H23B), C19(H19A,H19B), C20(H20A,H20B), C24(H24A,H24B)
2.c Aromatic/amide H refined with riding coordinates:
 C6(H6), C7(H7), C10(H10), C12(H12)
2.d Idealised Me refined as rotating group:
 C14(H14A,H14B,H14C), C2(H2A,H2B,H2C), C16(H16A,H16B,H16C), C3(H3A,H3B,H3C),
 C15(H15A,H15B,H15C)
;
_olex2_date_sample_data_collection 2018-09-12
_olex2_exptl_crystal_mounting_method 'The crystal was mounted on a nylon loop in perfluoroether oil'
_olex2_submission_special_instructions 'No special instructions were received'
_oxdiff_exptl_absorpt_empirical_details
;
Empirical correction (ABSPACK) includes:
- Absorption correction using spherical harmonics
- Frame scaling
;
_oxdiff_exptl_absorpt_empirical_full_max 1.205
_oxdiff_exptl_absorpt_empirical_full_min 0.927

loop_
_space_group_symop_operation_xyz
'x, y, z'
'-x, -y, -z'

loop_
_atom_site_label
_atom_site_type_symbol
_atom_site_fract_x
_atom_site_fract_y
_atom_site_fract_z
_atom_site_U_iso_or_equiv
_atom_site_adp_type
_atom_site_occupancy
_atom_site_site_symmetry_order
_atom_site_calc_flag
_atom_site_refinement_flags_posn
_atom_site_refinement_flags_adp
_atom_site_refinement_flags_occupancy
_atom_site_disorder_assembly
_atom_site_disorder_group
Rh1 Rh 0.19960(5) 0.30875(4) 0.33146(3) 0.02179(15) Uani 1 1 d . . . . .
F1 F 0.0075(4) 0.2637(3) 0.1712(3) 0.0288(7) Uani 1 1 d . . . . .
F2 F 0.0907(4) 0.0650(3) 0.2633(3) 0.0317(7) Uani 1 1 d . . . . .
F3 F 0.2054(4) 0.1621(3) 0.0979(3) 0.0330(8) Uani 1 1 d . . . . .
O1 O 0.2874(4) 0.2194(3) 0.2252(3) 0.0207(7) Uani 1 1 d . . . . .
N1 N 0.5556(5) 0.3574(4) 0.2364(3) 0.0233(9) Uani 1 1 d . . . . .
N2 N 0.4270(5) 0.5356(4) 0.1960(3) 0.0221(9) Uani 1 1 d . . . . .
C5 C 0.3985(6) 0.4161(5) 0.2493(4) 0.0194(9) Uani 1 1 d . . . . .
C18 C 0.0799(7) 0.4262(5) 0.3964(4) 0.0271(11) Uani 1 1 d . . . . .
H18 H 0.110512 0.511258 0.356824 0.033 Uiso 1 1 calc R . . . .
C6 C 0.6794(7) 0.4380(5) 0.1767(4) 0.0266(11) Uani 1 1 d . . . . .
H6 H 0.795821 0.418839 0.157611 0.032 Uiso 1 1 calc R . . . .
C7 C 0.6000(7) 0.5510(5) 0.1507(4) 0.0244(10) Uani 1 1 d . . . . .
H7 H 0.651206 0.624742 0.110360 0.029 Uiso 1 1 calc R . . . .
C8 C 0.2953(6) 0.6353(4) 0.1806(4) 0.0214(10) Uani 1 1 d . . . . .
C22 C 0.1055(7) 0.1391(5) 0.4524(4) 0.0272(11) Uani 1 1 d . . . . .
H22 H 0.132097 0.068082 0.435515 0.033 Uiso 1 1 calc R . . . .
C13 C 0.3101(7) 0.7160(5) 0.2255(4) 0.0253(11) Uani 1 1 d . . . . .
C4 C 0.5716(7) 0.2243(5) 0.2749(4) 0.0240(10) Uani 1 1 d . . . . .
H4A H 0.526405 0.188798 0.347073 0.029 Uiso 1 1 calc R . . . .
H4B H 0.695432 0.197703 0.269704 0.029 Uiso 1 1 calc R . . . .
C14 C 0.1414(7) 0.5566(5) 0.0763(4) 0.0246(10) Uani 1 1 d . . . . .
H14A H 0.255043 0.539064 0.046380 0.037 Uiso 1 1 calc GR . . . .
H14B H 0.061139 0.591327 0.024024 0.037 Uiso 1 1 calc GR . . . .
H14C H 0.096947 0.482461 0.129375 0.037 Uiso 1 1 calc GR . . . .
C1 C 0.4701(6) 0.1777(5) 0.2144(4) 0.0247(11) Uani 1 1 d . . . . .
C10 C 0.0327(7) 0.7431(5) 0.1082(4) 0.0268(11) Uani 1 1 d . . . . .
H10 H -0.060081 0.752364 0.069440 0.032 Uiso 1 1 calc R . . . .
C11 C 0.0425(7) 0.8262(5) 0.1507(4) 0.0272(11) Uani 1 1 d . . . . .
C21 C -0.0410(7) 0.2079(5) 0.4131(4) 0.0286(11) Uani 1 1 d . . . . .
H21 H -0.098586 0.178467 0.371645 0.034 Uiso 1 1 calc R . . . .
C17 C 0.2120(8) 0.3521(5) 0.4575(4) 0.0289(12) Uani 1 1 d . . . . .
H17 H 0.316618 0.395231 0.452351 0.035 Uiso 1 1 calc R . . . .
C2 C 0.4898(7) 0.0384(5) 0.2630(5) 0.0298(12) Uani 1 1 d . . . . .
H2A H 0.436840 0.008120 0.332931 0.045 Uiso 1 1 calc GR . . . .
H2B H 0.612960 0.012469 0.261918 0.045 Uiso 1 1 calc GR . . . .
H2C H 0.432138 0.006954 0.224623 0.045 Uiso 1 1 calc GR . . . .
C9 C 0.1585(6) 0.6460(5) 0.1221(4) 0.0207(10) Uani 1 1 d . . . . .
C12 C 0.1811(7) 0.8126(5) 0.2085(4) 0.0281(11) Uani 1 1 d . . . . .
H12 H 0.188583 0.868600 0.236396 0.034 Uiso 1 1 calc R . . . .
C16 C 0.4568(8) 0.7009(5) 0.2908(5) 0.0316(12) Uani 1 1 d . . . . .
H16A H 0.468366 0.617289 0.339584 0.047 Uiso 1 1 calc GR . . . .
H16B H 0.429735 0.752727 0.327015 0.047 Uiso 1 1 calc GR . . . .
H16C H 0.565677 0.723014 0.247483 0.047 Uiso 1 1 calc GR . . . .
C3 C 0.5465(8) 0.2297(5) 0.1023(4) 0.0300(12) Uani 1 1 d . . . . .
H3A H 0.497875 0.190767 0.066312 0.045 Uiso 1 1 calc GR . . . .
H3B H 0.672609 0.215277 0.098444 0.045 Uiso 1 1 calc GR . . . .
H3C H 0.517285 0.316047 0.071139 0.045 Uiso 1 1 calc GR . . . .
C15 C -0.0965(8) 0.9300(6) 0.1347(5) 0.0355(13) Uani 1 1 d . . . . .
H15A H -0.160790 0.940798 0.078268 0.053 Uiso 1 1 calc GR . . . .
H15B H -0.040448 1.003797 0.119471 0.053 Uiso 1 1 calc GR . . . .
H15C H -0.176486 0.911167 0.196167 0.053 Uiso 1 1 calc GR . . . .
C23 C 0.1773(9) 0.1247(6) 0.5501(5) 0.0395(15) Uani 1 1 d . . . . .
H23A H 0.297463 0.089253 0.551043 0.047 Uiso 1 1 calc R . . . .
H23B H 0.106896 0.068540 0.608999 0.047 Uiso 1 1 calc R . . . .
C19 C -0.1154(8) 0.4115(6) 0.4218(5) 0.0356(13) Uani 1 1 d . . . . .
H19A H -0.174310 0.459881 0.360393 0.043 Uiso 1 1 calc R . . . .
H19B H -0.158159 0.443051 0.473186 0.043 Uiso 1 1 calc R . . . .
C20 C -0.1647(7) 0.2785(6) 0.4626(5) 0.0348(13) Uani 1 1 d . . . . .
H20A H -0.160237 0.239678 0.536698 0.042 Uiso 1 1 calc R . . . .
H20B H -0.284658 0.276707 0.448740 0.042 Uiso 1 1 calc R . . . .
B1 B 0.1482(8) 0.1759(6) 0.1888(5) 0.0243(12) Uani 1 1 d . . . . .
C24 C 0.1762(8) 0.2455(6) 0.5599(4) 0.0375(14) Uani 1 1 d . . . . .
H24A H 0.062011 0.260704 0.592424 0.045 Uiso 1 1 calc R . . . .
H24B H 0.265036 0.239264 0.604341 0.045 Uiso 1 1 calc R . . . .

loop_
_atom_site_aniso_label
_atom_site_aniso_U_11
_atom_site_aniso_U_22
_atom_site_aniso_U_33
_atom_site_aniso_U_23
_atom_site_aniso_U_13
_atom_site_aniso_U_12
Rh1 0.0198(2) 0.0250(2) 0.0236(2) -0.01242(17) -0.00274(15) -0.00241(15)
F1 0.0218(15) 0.0326(17) 0.0357(18) -0.0173(14) -0.0088(13) 0.0044(13)
F2 0.0301(16) 0.0263(16) 0.0421(19) -0.0158(15) -0.0064(14) -0.0053(13)
F3 0.0272(16) 0.048(2) 0.0354(18) -0.0282(16) -0.0072(14) -0.0002(15)
O1 0.0171(16) 0.0223(17) 0.0249(18) -0.0115(14) -0.0047(13) 0.0005(13)
N1 0.0155(19) 0.026(2) 0.031(2) -0.0138(19) -0.0041(17) -0.0005(16)
N2 0.0174(19) 0.024(2) 0.027(2) -0.0123(18) -0.0048(17) -0.0006(16)
C5 0.017(2) 0.024(2) 0.021(2) -0.013(2) -0.0006(18) -0.0065(18)
C18 0.024(2) 0.030(3) 0.039(3) -0.029(2) 0.007(2) 0.000(2)
C6 0.016(2) 0.033(3) 0.033(3) -0.016(2) -0.003(2) -0.001(2)
C7 0.020(2) 0.024(3) 0.028(3) -0.009(2) -0.001(2) -0.009(2)
C8 0.020(2) 0.019(2) 0.024(2) -0.008(2) 0.0015(19) -0.0051(18)
C22 0.032(3) 0.022(3) 0.022(2) -0.001(2) -0.003(2) -0.010(2)
C13 0.026(3) 0.027(3) 0.026(3) -0.014(2) -0.003(2) -0.003(2)
C4 0.022(2) 0.022(2) 0.029(3) -0.012(2) -0.005(2) 0.0034(19)
C14 0.028(3) 0.024(3) 0.022(2) -0.009(2) -0.006(2) 0.000(2)
C1 0.017(2) 0.024(3) 0.034(3) -0.013(2) -0.008(2) 0.0029(19)
C10 0.023(2) 0.030(3) 0.029(3) -0.014(2) -0.006(2) 0.000(2)
C11 0.026(3) 0.025(3) 0.031(3) -0.013(2) -0.002(2) 0.001(2)
C21 0.023(2) 0.038(3) 0.030(3) -0.018(2) 0.001(2) -0.009(2)
C17 0.036(3) 0.040(3) 0.022(3) -0.022(2) 0.000(2) -0.012(2)
C2 0.025(3) 0.026(3) 0.040(3) -0.014(2) -0.007(2) 0.001(2)
C9 0.022(2) 0.022(2) 0.019(2) -0.0090(19) -0.0016(19) -0.0021(19)
C12 0.030(3) 0.027(3) 0.035(3) -0.020(2) -0.002(2) -0.004(2)
C16 0.032(3) 0.033(3) 0.041(3) -0.024(3) -0.009(2) -0.004(2)
C3 0.031(3) 0.033(3) 0.028(3) -0.015(2) -0.003(2) -0.002(2)
C15 0.029(3) 0.037(3) 0.041(3) -0.017(3) -0.003(3) 0.006(2)
C23 0.041(3) 0.049(4) 0.024(3) -0.008(3) -0.003(3) -0.013(3)
C19 0.031(3) 0.047(4) 0.037(3) -0.027(3) 0.000(2) 0.001(3)
C20 0.021(3) 0.056(4) 0.032(3) -0.023(3) 0.006(2) -0.011(3)
B1 0.022(3) 0.027(3) 0.031(3) -0.017(2) -0.007(2) -0.004(2)
C24 0.035(3) 0.058(4) 0.021(3) -0.016(3) -0.002(2) -0.014(3)

loop_
_atom_type_symbol
_atom_type_description
_atom_type_scat_dispersion_real
_atom_type_scat_dispersion_imag
_atom_type_scat_source
C C 0.0033 0.0016 'International Tables Vol C Tables 4.2.6.8 and 6.1.1.4'
H H 0.0000 0.0000 'International Tables Vol C Tables 4.2.6.8 and 6.1.1.4'
B B 0.0013 0.0007 'International Tables Vol C Tables 4.2.6.8 and 6.1.1.4'
F F 0.0171 0.0103 'International Tables Vol C Tables 4.2.6.8 and 6.1.1.4'
N N 0.0061 0.0033 'International Tables Vol C Tables 4.2.6.8 and 6.1.1.4'
O O 0.0106 0.0060 'International Tables Vol C Tables 4.2.6.8 and 6.1.1.4'
Rh Rh -1.1178 0.9187 'International Tables Vol C Tables 4.2.6.8 and 6.1.1.4'

loop_
_exptl_crystal_face_index_h
_exptl_crystal_face_index_k
_exptl_crystal_face_index_l
_exptl_crystal_face_perp_dist
-4 -13 3 0.0693
4 13 -3 0.0693
6 -11 -13 0.0410
-7 5 14 0.0513
-3 16 10 0.0535
-10 -1 -10 0.0477
10 1 10 0.0477
-6 -8 -18 0.0518
6 8 18 0.0518

loop_
_geom_angle_atom_site_label_1
_geom_angle_atom_site_label_2
_geom_angle_atom_site_label_3
_geom_angle
_geom_angle_site_symmetry_1
_geom_angle_site_symmetry_3
_geom_angle_publ_flag
O1 Rh1 C21 99.93(17) . . ?
C5 Rh1 O1 81.97(16) . . ?
C5 Rh1 C18 95.6(2) . . ?
C5 Rh1 C22 150.5(2) . . ?
C5 Rh1 C21 173.5(2) . . ?
C5 Rh1 C17 91.7(2) . . ?
C18 Rh1 O1 163.87(19) . . ?
C18 Rh1 C22 97.7(2) . . ?
C18 Rh1 C21 80.9(2) . . ?
C18 Rh1 C17 39.3(2) . . ?
C22 Rh1 O1 91.88(18) . . ?
C22 Rh1 C21 35.9(2) . . ?
C17 Rh1 O1 156.10(19) . . ?
C17 Rh1 C22 82.3(2) . . ?
C17 Rh1 C21 88.9(2) . . ?
C1 O1 Rh1 120.2(3) . . ?
C1 O1 B1 120.9(4) . . ?
B1 O1 Rh1 117.0(3) . . ?
C5 N1 C6 111.5(4) . . ?
C5 N1 C4 120.6(4) . . ?
C6 N1 C4 127.5(4) . . ?
C5 N2 C7 110.6(4) . . ?
C5 N2 C8 125.7(4) . . ?
C7 N2 C8 123.6(4) . . ?
N1 C5 Rh1 116.1(4) . . ?
N2 C5 Rh1 139.3(4) . . ?
N2 C5 N1 104.6(4) . . ?
C17 C18 Rh1 71.3(3) . . ?
C17 C18 C19 125.8(5) . . ?
C19 C18 Rh1 111.8(4) . . ?
C7 C6 N1 106.7(4) . . ?
C6 C7 N2 106.7(4) . . ?
C13 C8 N2 118.7(4) . . ?
C9 C8 N2 118.3(4) . . ?
C9 C8 C13 123.0(5) . . ?
C21 C22 Rh1 74.1(3) . . ?
C21 C22 C23 126.0(6) . . ?
C23 C22 Rh1 106.8(4) . . ?
C8 C13 C12 117.4(5) . . ?
C8 C13 C16 122.1(5) . . ?
C12 C13 C16 120.5(5) . . ?
N1 C4 C1 112.0(4) . . ?
O1 C1 C4 106.7(4) . . ?
O1 C1 C2 110.7(4) . . ?
O1 C1 C3 111.3(4) . . ?
C2 C1 C4 107.8(4) . . ?
C3 C1 C4 108.9(4) . . ?
C3 C1 C2 111.4(5) . . ?
C11 C10 C9 121.8(5) . . ?
C10 C11 C15 120.5(5) . . ?
C12 C11 C10 119.2(5) . . ?
C12 C11 C15 120.3(5) . . ?
C22 C21 Rh1 70.0(3) . . ?
C22 C21 C20 125.5(5) . . ?
C20 C21 Rh1 111.3(4) . . ?
C18 C17 Rh1 69.4(3) . . ?
C18 C17 C24 124.2(5) . . ?
C24 C17 Rh1 112.9(4) . . ?
C8 C9 C14 122.6(4) . . ?
C8 C9 C10 117.3(5) . . ?
C10 C9 C14 120.1(5) . . ?
C11 C12 C13 121.3(5) . . ?
C22 C23 C24 112.6(5) . . ?
C18 C19 C20 113.1(5) . . ?
C21 C20 C19 111.5(5) . . ?
F1 B1 O1 106.7(4) . . ?
F2 B1 F1 109.0(4) . . ?
F2 B1 F3 108.8(4) . . ?
F2 B1 O1 110.8(4) . . ?
F3 B1 F1 109.1(5) . . ?
F3 B1 O1 112.3(4) . . ?
C17 C24 C23 112.8(5) . . ?

loop_
_geom_bond_atom_site_label_1
_geom_bond_atom_site_label_2
_geom_bond_distance
_geom_bond_site_symmetry_2
_geom_bond_publ_flag
Rh1 O1 2.212(3) . ?
Rh1 C5 2.012(5) . ?
Rh1 C18 2.078(5) . ?
Rh1 C22 2.175(5) . ?
Rh1 C21 2.225(5) . ?
Rh1 C17 2.102(5) . ?
F1 B1 1.396(7) . ?
F2 B1 1.390(7) . ?
F3 B1 1.392(7) . ?
O1 C1 1.444(6) . ?
O1 B1 1.479(6) . ?
N1 C5 1.358(6) . ?
N1 C6 1.364(7) . ?
N1 C4 1.461(7) . ?
N2 C5 1.347(6) . ?
N2 C7 1.389(6) . ?
N2 C8 1.445(6) . ?
C18 C17 1.406(8) . ?
C18 C19 1.501(8) . ?
C6 C7 1.350(8) . ?
C8 C13 1.397(7) . ?
C8 C9 1.392(7) . ?
C22 C21 1.357(8) . ?
C22 C23 1.511(8) . ?
C13 C12 1.404(8) . ?
C13 C16 1.507(7) . ?
C4 C1 1.538(7) . ?
C14 C9 1.506(7) . ?
C1 C2 1.526(7) . ?
C1 C3 1.520(8) . ?
C10 C11 1.390(7) . ?
C10 C9 1.397(7) . ?
C11 C12 1.388(8) . ?
C11 C15 1.513(8) . ?
C21 C20 1.510(8) . ?
C17 C24 1.508(8) . ?
C23 C24 1.524(9) . ?
C19 C20 1.533(9) . ?

loop_
_exptl_oxdiff_crystal_face_indexfrac_h
_exptl_oxdiff_crystal_face_indexfrac_k
_exptl_oxdiff_crystal_face_indexfrac_l
_exptl_oxdiff_crystal_face_x
_exptl_oxdiff_crystal_face_y
_exptl_oxdiff_crystal_face_z
-4.0208 -13.0051 2.9820 0.2376 0.9493 -0.0984
4.0208 13.0051 -2.9820 -0.2376 -0.9493 0.0984
6.0101 -10.9766 -12.9813 -0.0427 -0.0426 -1.0168
-7.0182 4.9764 13.9763 0.1034 0.4459 0.9125
-2.9984 15.9827 9.9937 -0.1019 -0.4308 0.9236
-10.0040 -1.0205 -10.0412 0.9684 -0.1256 0.3026
10.0040 1.0205 10.0412 -0.9684 0.1256 -0.3026
-5.9976 -8.0053 -18.0285 0.9213 -0.1457 -0.3483
5.9976 8.0053 18.0285 -0.9213 0.1457 0.3483
